data_4503353
loop_
_publ_author_name
'Aburaya, Kazuaki'
'Nakano, Kazunori'
'Sada, Kazuki'
'Yoswathananont, Nungruethai'
'Shigesato, Masashi'
'Hisaki, Ichiro'
'Tohnai, Norimitsu'
'Miyata, Mikiji'

_publ_section_title
;
 Importance of Weak Hydrogen Bonds in the Formation of Cholamide Inclusion
 Crystals with Aromatic Guests
;
_journal_issue 3
_journal_name_full 'Crystal Growth &amp; Design'
_journal_page_first 1013
_journal_paper_doi 10.1021/cg701011r
_journal_volume 8
_journal_year 2008
_chemical_formula_sum 'C31 H48 Br N O4'
_chemical_formula_weight 578.63
_space_group_IT_number 4
_symmetry_cell_setting monoclinic
_symmetry_Int_Tables_number 4
_symmetry_space_group_name_Hall 'P 2yb'
_symmetry_space_group_name_H-M 'P 1 21 1'
_cell_angle_alpha 90
_cell_angle_beta 107.457(8)
_cell_angle_gamma 90
_cell_formula_units_Z 2
_cell_length_a 12.028(1)
_cell_length_b 7.917(1)
_cell_length_c 16.058(2)
_cell_measurement_reflns_used 5459
_cell_measurement_temperature 203.2
_cell_measurement_theta_max 50.4
_cell_measurement_theta_min 2.9
_cell_volume 1458.7(3)
_computing_cell_refinement PROCESS-AUTO
_computing_data_collection PROCESS-AUTO
_computing_data_reduction 'teXsan Ver. 1.10'
_computing_publication_material 'teXsan Ver. 1.10'
_computing_structure_refinement 'teXsan Ver. 1.10'
_computing_structure_solution SIR92
_diffrn_measured_fraction_theta_full 0.9657
_diffrn_measured_fraction_theta_max 0.9657
_diffrn_measurement_device_type 'Rigaku RAXIS-RAPID Imaging Plate'
_diffrn_measurement_method \w
_diffrn_radiation_type 'Cu K\a'
_diffrn_radiation_wavelength 1.5418
_diffrn_reflns_av_R_equivalents 0.067
_diffrn_reflns_limit_h_max 14
_diffrn_reflns_limit_h_min 0
_diffrn_reflns_limit_k_max 9
_diffrn_reflns_limit_k_min 0
_diffrn_reflns_limit_l_max 18
_diffrn_reflns_limit_l_min -19
_diffrn_reflns_number 12957
_diffrn_reflns_theta_full 68.16
_diffrn_reflns_theta_max 68.16
_exptl_absorpt_coefficient_mu 2.197
_exptl_absorpt_correction_T_max 0.842
_exptl_absorpt_correction_T_min 0.542
_exptl_absorpt_correction_type integration
_exptl_absorpt_process_details '(Higashi, 1999)'
_exptl_crystal_colour colorless
_exptl_crystal_density_diffrn 1.317
_exptl_crystal_density_method 'not measured'
_exptl_crystal_description platelet
_exptl_crystal_size_max 0.400
_exptl_crystal_size_mid 0.200
_exptl_crystal_size_min 0.100
_refine_diff_density_max 1.09
_refine_diff_density_min -0.47
_refine_ls_abs_structure_Flack 0.7(1)
_refine_ls_extinction_method none
_refine_ls_goodness_of_fit_ref 1.776
_refine_ls_hydrogen_treatment noref
_refine_ls_number_parameters 335
_refine_ls_number_reflns 2790
_refine_ls_R_factor_gt 0.0924
_refine_ls_shift/su_max 0.0003
_refine_ls_structure_factor_coef Fsqd
_refine_ls_weighting_details 'w = 1/[\s^2^(Fo^2^) + (0.05000(Max(Fo^2^,0) + 2Fc^2^)/3)^2^]'
_refine_ls_weighting_scheme calc
_refine_ls_wR_factor_ref 0.2284
_reflns_number_gt 1978
_reflns_number_total 2790
_reflns_threshold_expression F^2^>2.0\s(F^2^)
_cod_data_source_file cg701011r-file003.cif
_cod_data_source_block CAM23
_cod_original_cell_volume 1458.8(3)
_cod_original_formula_sum 'C31 H48 Br N O4 '
_cod_database_code 4503353

loop_
_symmetry_equiv_pos_as_xyz
x,y,z
-x,1/2+y,-z

loop_
_atom_site_label
_atom_site_type_symbol
_atom_site_fract_x
_atom_site_fract_y
_atom_site_fract_z
_atom_site_U_iso_or_equiv
_atom_site_adp_type
_atom_site_occupancy
_atom_site_calc_flag
Br(1) Br -1.0827(1) -0.066(2) -0.2338(1) 0.0987(5) Uani 1.00 d
O(1) O -1.1044(4) -0.012(2) -0.6026(4) 0.034(1) Uani 1.00 d
O(2) O -0.7681(4) 0.210(2) -0.3853(3) 0.024(1) Uani 1.00 d
O(3) O -0.7111(4) -0.323(2) -0.2838(3) 0.026(1) Uani 1.00 d
O(4) O -0.2875(5) -0.073(2) 0.1588(3) 0.043(2) Uani 1.00 d
N(1) N -0.2148(6) -0.326(2) 0.2059(4) 0.033(2) Uani 1.00 d
C(1) C -0.8277(6) -0.226(2) -0.5983(5) 0.025(2) Uani 1.00 d
C(2) C -0.9455(7) -0.206(2) -0.5885(5) 0.028(2) Uani 1.00 d
C(3) C -0.9936(6) -0.034(2) -0.6182(5) 0.030(2) Uani 1.00 d
C(4) C -0.9120(6) 0.101(2) -0.5686(5) 0.021(2) Uani 1.00 d
C(5) C -0.7889(6) 0.081(2) -0.5736(5) 0.021(2) Uani 1.00 d
C(6) C -0.7104(6) 0.220(2) -0.5201(5) 0.024(2) Uani 1.00 d
C(7) C -0.6747(6) 0.194(2) -0.4230(5) 0.019(2) Uani 1.00 d
C(8) C -0.6216(6) 0.021(2) -0.3991(4) 0.017(1) Uani 1.00 d
C(9) C -0.7012(6) -0.120(2) -0.4460(4) 0.017(1) Uani 1.00 d
C(10) C -0.7360(6) -0.098(2) -0.5477(4) 0.020(1) Uani 1.00 d
C(11) C -0.6516(6) -0.294(2) -0.4151(4) 0.018(2) Uani 1.00 d
C(12) C -0.6096(6) -0.317(2) -0.3157(4) 0.018(2) Uani 1.00 d
C(13) C -0.5250(6) -0.177(2) -0.2696(4) 0.017(1) Uani 1.00 d
C(14) C -0.5862(6) -0.009(2) -0.2992(4) 0.018(2) Uani 1.00 d
C(15) C -0.5081(7) 0.124(2) -0.2405(5) 0.026(2) Uani 1.00 d
C(16) C -0.4638(8) 0.032(2) -0.1531(5) 0.033(2) Uani 1.00 d
C(17) C -0.4958(6) -0.159(2) -0.1683(5) 0.022(2) Uani 1.00 d
C(18) C -0.4115(6) -0.198(2) -0.2934(5) 0.025(2) Uani 1.00 d
C(19) C -0.6308(6) -0.123(2) -0.5803(5) 0.027(2) Uani 1.00 d
C(20) C -0.4018(6) -0.269(2) -0.1072(5) 0.022(2) Uani 1.00 d
C(21) C -0.4276(8) -0.457(2) -0.1227(6) 0.040(2) Uani 1.00 d
C(22) C -0.3875(6) -0.225(2) -0.0124(5) 0.031(2) Uani 1.00 d
C(23) C -0.2708(7) -0.273(2) 0.0518(5) 0.034(2) Uani 1.00 d
C(24) C -0.2575(6) -0.213(2) 0.1442(5) 0.026(2) Uani 1.00 d
C(25) C -0.9107(9) -0.138(2) 0.0265(6) 0.051(3) Uani 1.00 d
C(26) C -0.9918(7) -0.087(2) -0.0544(7) 0.047(2) Uani 1.00 d
C(27) C -0.9769(9) -0.136(2) -0.1286(8) 0.057(2) Uani 1.00 d
C(28) C -0.885(1) -0.227(2) -0.1337(9) 0.066(3) Uani 1.00 d
C(29) C -0.8016(9) -0.271(2) -0.0527(9) 0.061(3) Uani 1.00 d
C(30) C -0.8153(9) -0.231(2) 0.0223(9) 0.060(3) Uani 1.00 d
C(31) C -0.9274(5) -0.086(2) 0.1213(4) 0.017(2) Uani 1.00 d
H(1) H -0.8003 -0.3405 -0.5785 0.0296 Uiso 1.00 calc
H(2) H -0.8342 -0.2205 -0.6585 0.0296 Uiso 1.00 calc
H(3) H -0.9959 -0.2938 -0.6225 0.0330 Uiso 1.00 calc
H(4) H -0.9410 -0.2247 -0.5287 0.0330 Uiso 1.00 calc
H(5) H -1.0033 -0.0264 -0.6789 0.0354 Uiso 1.00 calc
H(6) H -0.9406 0.2038 -0.5921 0.0247 Uiso 1.00 calc
H(7) H -0.9098 0.0918 -0.5090 0.0247 Uiso 1.00 calc
H(8) H -0.7922 0.0935 -0.6329 0.0251 Uiso 1.00 calc
H(9) H -0.6419 0.2217 -0.5378 0.0293 Uiso 1.00 calc
H(10) H -0.7514 0.3198 -0.5330 0.0293 Uiso 1.00 calc
H(11) H -0.6172 0.2714 -0.3967 0.0233 Uiso 1.00 calc
H(12) H -0.5527 0.0115 -0.4163 0.0199 Uiso 1.00 calc
H(13) H -0.7711 -0.1145 -0.4306 0.0202 Uiso 1.00 calc
H(14) H -0.7108 -0.3800 -0.4388 0.0220 Uiso 1.00 calc
H(15) H -0.5876 -0.3185 -0.4367 0.0220 Uiso 1.00 calc
H(16) H -0.5703 -0.4272 -0.3031 0.0209 Uiso 1.00 calc
H(17) H -0.6566 -0.0159 -0.2839 0.0217 Uiso 1.00 calc
H(18) H -0.4453 0.1499 -0.2619 0.0315 Uiso 1.00 calc
H(19) H -0.5512 0.2171 -0.2355 0.0315 Uiso 1.00 calc
H(20) H -0.3816 0.0399 -0.1305 0.0388 Uiso 1.00 calc
H(21) H -0.4996 0.0738 -0.1129 0.0388 Uiso 1.00 calc
H(22) H -0.5659 -0.1809 -0.1539 0.0261 Uiso 1.00 calc
H(23) H -0.3790 -0.3105 -0.2753 0.0305 Uiso 1.00 calc
H(24) H -0.4269 -0.1913 -0.3547 0.0305 Uiso 1.00 calc
H(25) H -0.3574 -0.1174 -0.2647 0.0305 Uiso 1.00 calc
H(26) H -0.6026 -0.2395 -0.5682 0.0321 Uiso 1.00 calc
H(27) H -0.6526 -0.1080 -0.6415 0.0321 Uiso 1.00 calc
H(28) H -0.5712 -0.0499 -0.5516 0.0321 Uiso 1.00 calc
H(29) H -0.3303 -0.2511 -0.1184 0.0271 Uiso 1.00 calc
H(30) H -0.4983 -0.4889 -0.1105 0.0478 Uiso 1.00 calc
H(31) H -0.4356 -0.4886 -0.1821 0.0478 Uiso 1.00 calc
H(32) H -0.3657 -0.5261 -0.0858 0.0478 Uiso 1.00 calc
H(33) H -0.3968 -0.1103 -0.0088 0.0360 Uiso 1.00 calc
H(34) H -0.4472 -0.2849 0.0048 0.0360 Uiso 1.00 calc
H(35) H -0.2637 -0.3974 0.0523 0.0400 Uiso 1.00 calc
H(36) H -0.2103 -0.2292 0.0327 0.0400 Uiso 1.00 calc
H(37) H -1.1362 0.0902 -0.6240 0.0408 Uiso 1.00 calc
H(38) H -0.8099 0.2959 -0.4054 0.0888 Uiso 1.00 calc
H(39) H -0.6974 -0.4022 -0.2290 0.0888 Uiso 1.00 calc
H(40) H -0.2021 -0.3026 0.2653 0.0400 Uiso 1.00 calc
H(41) H -0.1930 -0.4400 0.1908 0.0400 Uiso 1.00 calc
H(42) H -1.0561 -0.0226 -0.0543 0.0565 Uiso 1.00 calc
H(43) H -0.8763 -0.2655 -0.1884 0.0793 Uiso 1.00 calc
H(44) H -0.7338 -0.3362 -0.0535 0.0738 Uiso 1.00 calc
H(45) H -0.7590 -0.2714 0.0748 0.0715 Uiso 1.00 calc
H(46) H -0.8628 -0.0248 0.1534 0.0199 Uiso 1.00 calc
H(47) H -0.9971 -0.0265 0.1118 0.0199 Uiso 1.00 calc
H(48) H -0.9325 -0.1898 0.1532 0.0199 Uiso 1.00 calc

loop_
_atom_site_aniso_label
_atom_site_aniso_U_11
_atom_site_aniso_U_22
_atom_site_aniso_U_33
_atom_site_aniso_U_12
_atom_site_aniso_U_13
_atom_site_aniso_U_23
Br(1) 0.0870(10) 0.106(1) 0.088(1) -0.009(1) 0.0032(8) 0.006(1)
O(1) 0.026(2) 0.029(3) 0.044(3) 0.007(3) 0.007(2) 0.007(3)
O(2) 0.027(2) 0.023(3) 0.024(2) 0.005(2) 0.012(2) 0.004(2)
O(3) 0.021(2) 0.028(3) 0.028(3) -0.001(2) 0.008(2) 0.010(2)
O(4) 0.067(4) 0.028(3) 0.027(3) -0.001(3) 0.007(3) -0.007(3)
N(1) 0.047(4) 0.034(4) 0.017(3) 0.006(3) 0.008(3) -0.001(3)
C(1) 0.027(3) 0.023(4) 0.018(3) 0.006(3) -0.003(3) -0.005(3)
C(2) 0.027(3) 0.031(4) 0.021(4) 0.003(3) 0.001(3) 0.002(3)
C(3) 0.027(3) 0.028(4) 0.030(4) -0.002(3) 0.001(3) -0.001(3)
C(4) 0.024(3) 0.025(4) 0.015(3) -0.001(3) 0.008(3) 0.002(3)
C(5) 0.021(3) 0.022(3) 0.020(3) -0.001(3) 0.007(3) 0.003(3)
C(6) 0.027(4) 0.023(4) 0.025(3) -0.007(3) 0.011(3) 0.006(3)
C(7) 0.023(3) 0.015(3) 0.021(3) -0.009(3) 0.007(3) -0.003(3)
C(8) 0.022(3) 0.017(3) 0.010(3) -0.004(2) 0.003(3) -0.004(2)
C(9) 0.020(3) 0.016(3) 0.013(2) -0.001(2) 0.003(3) -0.004(2)
C(10) 0.021(3) 0.025(3) 0.012(2) 0.002(3) 0.004(2) 0.006(3)
C(11) 0.022(3) 0.017(3) 0.015(3) 0.002(3) 0.003(3) 0.004(3)
C(12) 0.026(3) 0.013(4) 0.015(3) 0.001(3) 0.008(2) -0.002(3)
C(13) 0.015(3) 0.023(3) 0.010(3) -0.001(2) 0.000(2) 0.000(3)
C(14) 0.025(3) 0.019(3) 0.011(3) -0.005(2) 0.007(3) -0.003(2)
C(15) 0.031(4) 0.018(4) 0.024(3) -0.005(3) 0.000(3) -0.005(3)
C(16) 0.044(5) 0.027(3) 0.020(3) -0.007(4) -0.001(3) -0.007(3)
C(17) 0.025(4) 0.024(3) 0.013(3) -0.003(3) 0.001(3) -0.003(3)
C(18) 0.020(3) 0.037(5) 0.019(3) 0.003(4) 0.008(3) -0.008(3)
C(19) 0.023(3) 0.038(5) 0.021(3) 0.003(3) 0.008(3) 0.005(3)
C(20) 0.023(3) 0.026(3) 0.016(3) 0.001(3) 0.002(3) 0.000(3)
C(21) 0.050(5) 0.027(4) 0.029(4) -0.001(4) -0.011(4) -0.003(4)
C(22) 0.029(4) 0.042(5) 0.015(3) 0.013(4) -0.001(3) -0.006(4)
C(23) 0.030(3) 0.054(6) 0.012(3) 0.014(4) -0.001(3) -0.001(3)
C(24) 0.024(3) 0.036(3) 0.017(3) 0.004(3) 0.004(3) -0.003(2)
C(25) 0.062(5) 0.065(7) 0.038(3) 0.007(5) 0.034(4) -0.017(5)
C(26) 0.038(4) 0.032(5) 0.075(5) 0.010(5) 0.021(4) 0.017(5)
C(27) 0.056(5) 0.037(6) 0.080(4) -0.016(4) 0.025(3) -0.014(5)
C(28) 0.072(6) 0.028(6) 0.104(8) 0.001(5) 0.036(5) -0.017(6)
C(29) 0.055(6) 0.029(6) 0.110(7) 0.006(5) 0.039(5) -0.009(6)
C(30) 0.041(5) 0.038(6) 0.091(7) -0.001(4) 0.007(5) 0.017(6)
C(31) 0.025(3) 0.013(3) 0.012(3) 0.009(3) 0.005(2) 0.011(3)

loop_
_atom_type_symbol
_atom_type_description
_atom_type_scat_dispersion_real
_atom_type_scat_dispersion_imag
_atom_type_scat_source
C C 0.018 0.009
;International Tables for Crystallography
(1992, Vol. C, Tables 4.2.6.8 and 6.1.1.1)
;
H H 0.000 0.000
;International Tables for Crystallography
(1992, Vol. C, Table 6.1.1.2)
;
O O 0.049 0.032
;International Tables for Crystallography
(1992, Vol. C, Tables 4.2.6.8 and 6.1.1.1)
;
N N 0.031 0.018
;International Tables for Crystallography
(1992, Vol. C, Tables 4.2.6.8 and 6.1.1.1)
;
Br Br -0.676 1.280
;International Tables for Crystallography
(1992, Vol. C, Tables 4.2.6.8 and 6.1.1.1)
;

loop_
_geom_angle_atom_site_label_1
_geom_angle_atom_site_label_2
_geom_angle_atom_site_label_3
_geom_angle
_geom_angle_site_symmetry_2
_geom_angle_site_symmetry_3
_geom_angle_publ_flag
C(2) C(1) C(10) 115.3(9) 1_555 1_555 yes
C(1) C(2) C(3) 110.8(10) 1_555 1_555 yes
O(1) C(3) C(2) 110.0(9) 1_555 1_555 yes
O(1) C(3) C(4) 108.3(9) 1_555 1_555 yes
C(2) C(3) C(4) 110.4(8) 1_555 1_555 yes
C(3) C(4) C(5) 112.8(9) 1_555 1_555 yes
C(4) C(5) C(6) 109.8(9) 1_555 1_555 yes
C(4) C(5) C(10) 114.3(9) 1_555 1_555 yes
C(6) C(5) C(10) 111.7(7) 1_555 1_555 yes
C(5) C(6) C(7) 114.6(9) 1_555 1_555 yes
O(2) C(7) C(6) 114.3(8) 1_555 1_555 yes
O(2) C(7) C(8) 107.3(8) 1_555 1_555 yes
C(6) C(7) C(8) 110.9(9) 1_555 1_555 yes
C(7) C(8) C(9) 112.7(7) 1_555 1_555 yes
C(7) C(8) C(14) 111.3(7) 1_555 1_555 yes
C(9) C(8) C(14) 109.8(7) 1_555 1_555 yes
C(8) C(9) C(10) 111.3(8) 1_555 1_555 yes
C(8) C(9) C(11) 112.2(7) 1_555 1_555 yes
C(10) C(9) C(11) 113.6(7) 1_555 1_555 yes
C(1) C(10) C(5) 106.8(7) 1_555 1_555 yes
C(1) C(10) C(9) 113.4(8) 1_555 1_555 yes
C(1) C(10) C(19) 105.6(8) 1_555 1_555 yes
C(5) C(10) C(9) 110.2(8) 1_555 1_555 yes
C(5) C(10) C(19) 110.0(8) 1_555 1_555 yes
C(9) C(10) C(19) 110.7(7) 1_555 1_555 yes
C(9) C(11) C(12) 115.0(8) 1_555 1_555 yes
O(3) C(12) C(11) 108.7(7) 1_555 1_555 yes
O(3) C(12) C(13) 110.8(8) 1_555 1_555 yes
C(11) C(12) C(13) 112.2(8) 1_555 1_555 yes
C(12) C(13) C(14) 107.0(7) 1_555 1_555 yes
C(12) C(13) C(17) 118.5(8) 1_555 1_555 yes
C(12) C(13) C(18) 108.2(8) 1_555 1_555 yes
C(14) C(13) C(17) 100.4(8) 1_555 1_555 yes
C(14) C(13) C(18) 113.4(8) 1_555 1_555 yes
C(17) C(13) C(18) 109.3(8) 1_555 1_555 yes
C(8) C(14) C(13) 114.3(8) 1_555 1_555 yes
C(8) C(14) C(15) 117.6(8) 1_555 1_555 yes
C(13) C(14) C(15) 104.8(7) 1_555 1_555 yes
C(14) C(15) C(16) 102.9(8) 1_555 1_555 yes
C(15) C(16) C(17) 108.3(8) 1_555 1_555 yes
C(13) C(17) C(16) 102.7(9) 1_555 1_555 yes
C(13) C(17) C(20) 120.4(9) 1_555 1_555 yes
C(16) C(17) C(20) 110.7(8) 1_555 1_555 yes
C(17) C(20) C(21) 112.2(9) 1_555 1_555 yes
C(17) C(20) C(22) 110.4(8) 1_555 1_555 yes
C(21) C(20) C(22) 110.3(10) 1_555 1_555 yes
C(20) C(22) C(23) 115.0(8) 1_555 1_555 yes
C(22) C(23) C(24) 112.8(9) 1_555 1_555 yes
O(4) C(24) N(1) 123.1(9) 1_555 1_555 yes
O(4) C(24) C(23) 121(1) 1_555 1_555 yes
N(1) C(24) C(23) 115.2(10) 1_555 1_555 yes
C(26) C(25) C(30) 117(1) 1_555 1_555 yes
C(26) C(25) C(31) 121(1) 1_555 1_555 yes
C(30) C(25) C(31) 120(1) 1_555 1_555 yes
C(25) C(26) C(27) 119(1) 1_555 1_555 yes
Br(1) C(27) C(26) 119(1) 1_555 1_555 yes
Br(1) C(27) C(28) 117(1) 1_555 1_555 yes
C(26) C(27) C(28) 123(1) 1_555 1_555 yes
C(27) C(28) C(29) 116(1) 1_555 1_555 yes
C(28) C(29) C(30) 122(1) 1_555 1_555 yes
C(25) C(30) C(29) 120(1) 1_555 1_555 yes

loop_
_geom_bond_atom_site_label_1
_geom_bond_atom_site_label_2
_geom_bond_distance
_geom_bond_publ_flag
Br(1) C(27) 1.87(2) yes
O(1) C(3) 1.44(1) yes
O(2) C(7) 1.43(1) yes
O(3) C(12) 1.46(1) yes
O(4) C(24) 1.21(2) yes
N(1) C(24) 1.32(1) yes
C(1) C(2) 1.48(2) yes
C(1) C(10) 1.54(1) yes
C(2) C(3) 1.50(2) yes
C(3) C(4) 1.51(1) yes
C(4) C(5) 1.52(1) yes
C(5) C(6) 1.54(1) yes
C(5) C(10) 1.55(2) yes
C(6) C(7) 1.50(1) yes
C(7) C(8) 1.51(1) yes
C(8) C(9) 1.52(1) yes
C(8) C(14) 1.55(1) yes
C(9) C(10) 1.57(1) yes
C(9) C(11) 1.52(1) yes
C(10) C(19) 1.52(1) yes
C(11) C(12) 1.53(1) yes
C(12) C(13) 1.54(1) yes
C(13) C(14) 1.53(1) yes
C(13) C(17) 1.56(1) yes
C(13) C(18) 1.53(1) yes
C(14) C(15) 1.53(1) yes
C(15) C(16) 1.53(2) yes
C(16) C(17) 1.56(2) yes
C(17) C(20) 1.53(1) yes
C(20) C(21) 1.52(2) yes
C(20) C(22) 1.52(1) yes
C(22) C(23) 1.52(1) yes
C(23) C(24) 1.52(1) yes
C(25) C(26) 1.43(2) yes
C(25) C(30) 1.38(2) yes
C(25) C(31) 1.65(1) yes
C(26) C(27) 1.32(2) yes
C(27) C(28) 1.34(2) yes
C(28) C(29) 1.43(2) yes
C(29) C(30) 1.30(2) yes

loop_
_geom_contact_atom_site_label_1
_geom_contact_atom_site_label_2
_geom_contact_distance
_geom_contact_site_symmetry_2
O(1) O(2) 2.66(1) 2_344
O(1) O(3) 2.840(10) 2_354
O(1) C(11) 3.49(1) 2_354
O(2) N(1) 2.96(1) 2_455
O(2) C(2) 3.41(1) 2_354
O(2) C(3) 3.53(1) 2_354
O(3) O(4) 2.82(1) 2_445
O(4) C(29) 3.30(2) 2_455
O(4) C(21) 3.42(2) 2_455
O(4) C(28) 3.53(2) 2_455
N(1) C(14) 3.49(1) 2_445
N(1) C(15) 3.56(1) 2_445

loop_
_geom_torsion_atom_site_label_1
_geom_torsion_atom_site_label_2
_geom_torsion_atom_site_label_3
_geom_torsion_atom_site_label_4
_geom_torsion
_geom_torsion_site_symmetry_1
_geom_torsion_site_symmetry_2
_geom_torsion_site_symmetry_3
_geom_torsion_site_symmetry_4
_geom_torsion_publ_flag
Br(1) C(27) C(26) C(25) -179(1) 1_555 1_555 1_555 1_555 yes
Br(1) C(27) C(28) C(29) 176(1) 1_555 1_555 1_555 1_555 yes
O(1) C(3) C(2) C(1) -176.0(8) 1_555 1_555 1_555 1_555 yes
O(1) C(3) C(4) C(5) 174.7(8) 1_555 1_555 1_555 1_555 yes
O(2) C(7) C(6) C(5) -68(1) 1_555 1_555 1_555 1_555 yes
O(2) C(7) C(8) C(9) 70.2(9) 1_555 1_555 1_555 1_555 yes
O(2) C(7) C(8) C(14) -53.7(9) 1_555 1_555 1_555 1_555 yes
O(3) C(12) C(11) C(9) 70(1) 1_555 1_555 1_555 1_555 yes
O(3) C(12) C(13) C(14) -67.4(9) 1_555 1_555 1_555 1_555 yes
O(3) C(12) C(13) C(17) 45(1) 1_555 1_555 1_555 1_555 yes
O(3) C(12) C(13) C(18) 170.1(7) 1_555 1_555 1_555 1_555 yes
O(4) C(24) C(23) C(22) -43(1) 1_555 1_555 1_555 1_555 yes
N(1) C(24) C(23) C(22) 134(1) 1_555 1_555 1_555 1_555 yes
C(1) C(2) C(3) C(4) -56(1) 1_555 1_555 1_555 1_555 yes
C(1) C(10) C(5) C(4) 48(1) 1_555 1_555 1_555 1_555 yes
C(1) C(10) C(5) C(6) 174.2(8) 1_555 1_555 1_555 1_555 yes
C(1) C(10) C(9) C(8) -173.6(8) 1_555 1_555 1_555 1_555 yes
C(1) C(10) C(9) C(11) 58(1) 1_555 1_555 1_555 1_555 yes
C(2) C(1) C(10) C(5) -52(1) 1_555 1_555 1_555 1_555 yes
C(2) C(1) C(10) C(9) 68(1) 1_555 1_555 1_555 1_555 yes
C(2) C(1) C(10) C(19) -170.0(9) 1_555 1_555 1_555 1_555 yes
C(2) C(3) C(4) C(5) 54(1) 1_555 1_555 1_555 1_555 yes
C(3) C(2) C(1) C(10) 58(1) 1_555 1_555 1_555 1_555 yes
C(3) C(4) C(5) C(6) -178.9(8) 1_555 1_555 1_555 1_555 yes
C(3) C(4) C(5) C(10) -52(1) 1_555 1_555 1_555 1_555 yes
C(4) C(5) C(6) C(7) 76(1) 1_555 1_555 1_555 1_555 yes
C(4) C(5) C(10) C(9) -74.8(10) 1_555 1_555 1_555 1_555 yes
C(4) C(5) C(10) C(19) 162.9(8) 1_555 1_555 1_555 1_555 yes
C(5) C(6) C(7) C(8) 52(1) 1_555 1_555 1_555 1_555 yes
C(5) C(10) C(9) C(8) -53.9(10) 1_555 1_555 1_555 1_555 yes
C(5) C(10) C(9) C(11) 178.3(8) 1_555 1_555 1_555 1_555 yes
C(6) C(5) C(10) C(9) 50.7(10) 1_555 1_555 1_555 1_555 yes
C(6) C(5) C(10) C(19) -71(1) 1_555 1_555 1_555 1_555 yes
C(6) C(7) C(8) C(9) -55.2(10) 1_555 1_555 1_555 1_555 yes
C(6) C(7) C(8) C(14) -179.1(8) 1_555 1_555 1_555 1_555 yes
C(7) C(6) C(5) C(10) -51(1) 1_555 1_555 1_555 1_555 yes
C(7) C(8) C(9) C(10) 56.9(10) 1_555 1_555 1_555 1_555 yes
C(7) C(8) C(9) C(11) -174.6(8) 1_555 1_555 1_555 1_555 yes
C(7) C(8) C(14) C(13) -176.5(8) 1_555 1_555 1_555 1_555 yes
C(7) C(8) C(14) C(15) -53(1) 1_555 1_555 1_555 1_555 yes
C(8) C(9) C(10) C(19) 67(1) 1_555 1_555 1_555 1_555 yes
C(8) C(9) C(11) C(12) 49(1) 1_555 1_555 1_555 1_555 yes
C(8) C(14) C(13) C(12) -59.2(9) 1_555 1_555 1_555 1_555 yes
C(8) C(14) C(13) C(17) 176.5(8) 1_555 1_555 1_555 1_555 yes
C(8) C(14) C(13) C(18) 60.1(10) 1_555 1_555 1_555 1_555 yes
C(8) C(14) C(15) C(16) -164.4(9) 1_555 1_555 1_555 1_555 yes
C(9) C(8) C(14) C(13) 58.0(10) 1_555 1_555 1_555 1_555 yes
C(9) C(8) C(14) C(15) -178.5(8) 1_555 1_555 1_555 1_555 yes
C(9) C(11) C(12) C(13) -51(1) 1_555 1_555 1_555 1_555 yes
C(10) C(9) C(8) C(14) -178.4(7) 1_555 1_555 1_555 1_555 yes
C(10) C(9) C(11) C(12) 176.4(8) 1_555 1_555 1_555 1_555 yes
C(11) C(9) C(8) C(14) -49.9(10) 1_555 1_555 1_555 1_555 yes
C(11) C(9) C(10) C(19) -59(1) 1_555 1_555 1_555 1_555 yes
C(11) C(12) C(13) C(14) 54.2(10) 1_555 1_555 1_555 1_555 yes
C(11) C(12) C(13) C(17) 166.7(8) 1_555 1_555 1_555 1_555 yes
C(11) C(12) C(13) C(18) -68(1) 1_555 1_555 1_555 1_555 yes
C(12) C(13) C(14) C(15) 170.7(8) 1_555 1_555 1_555 1_555 yes
C(12) C(13) C(17) C(16) -153.4(9) 1_555 1_555 1_555 1_555 yes
C(12) C(13) C(17) C(20) 83(1) 1_555 1_555 1_555 1_555 yes
C(13) C(14) C(15) C(16) -36(1) 1_555 1_555 1_555 1_555 yes
C(13) C(17) C(16) C(15) 16(1) 1_555 1_555 1_555 1_555 yes
C(13) C(17) C(20) C(21) -58(1) 1_555 1_555 1_555 1_555 yes
C(13) C(17) C(20) C(22) 178.5(9) 1_555 1_555 1_555 1_555 yes
C(14) C(13) C(17) C(16) -37.4(9) 1_555 1_555 1_555 1_555 yes
C(14) C(13) C(17) C(20) -160.9(9) 1_555 1_555 1_555 1_555 yes
C(14) C(15) C(16) C(17) 11(1) 1_555 1_555 1_555 1_555 yes
C(15) C(14) C(13) C(17) 46.4(9) 1_555 1_555 1_555 1_555 yes
C(15) C(14) C(13) C(18) -70.0(10) 1_555 1_555 1_555 1_555 yes
C(15) C(16) C(17) C(20) 146.1(8) 1_555 1_555 1_555 1_555 yes
C(16) C(17) C(13) C(18) 82(1) 1_555 1_555 1_555 1_555 yes
C(16) C(17) C(20) C(21) -177(1) 1_555 1_555 1_555 1_555 yes
C(16) C(17) C(20) C(22) 58(1) 1_555 1_555 1_555 1_555 yes
C(17) C(20) C(22) C(23) -157(1) 1_555 1_555 1_555 1_555 yes
C(18) C(13) C(17) C(20) -41(1) 1_555 1_555 1_555 1_555 yes
C(20) C(22) C(23) C(24) 175(1) 1_555 1_555 1_555 1_555 yes
C(21) C(20) C(22) C(23) 77(1) 1_555 1_555 1_555 1_555 yes
C(25) C(26) C(27) C(28) -3(2) 1_555 1_555 1_555 1_555 yes
C(25) C(30) C(29) C(28) -2(2) 1_555 1_555 1_555 1_555 yes
C(26) C(25) C(30) C(29) 0(2) 1_555 1_555 1_555 1_555 yes
C(26) C(27) C(28) C(29) 0(2) 1_555 1_555 1_555 1_555 yes
C(27) C(26) C(25) C(30) 3(2) 1_555 1_555 1_555 1_555 yes
C(27) C(26) C(25) C(31) -178(1) 1_555 1_555 1_555 1_555 yes
C(27) C(28) C(29) C(30) 2(2) 1_555 1_555 1_555 1_555 yes
C(29) C(30) C(25) C(31) -179(1) 1_555 1_555 1_555 1_555 yes
